data_7111300
loop_
_publ_author_name
'Copsey, May C.'
'Jeffery, John C.'
'Russell, Christopher A.'
'Slattery, John M.'
'Straughan, Jennifer A.'

_publ_section_title
;
 Heterobimetallic lithium alkyltriimido aluminate cages containing the
 [R?Al(NR)3]4? tetraanion (R? = Bun, Et; R = 2-OMeC6H4)Electronic
 supplementary information (ESI) available: syntheses of 1?4. See
 http://www.rsc.org/suppdata/cc/b3/b307589c/
;
_journal_issue 18
_journal_name_full 'Chemical Communications'
_journal_page_first 2356
_journal_paper_doi 10.1039/b307589c
_journal_year 2003
_chemical_formula_sum 'C52 H54 B2 Li4 N4 O7'
_chemical_formula_weight 896.39
_chemical_name_systematic
;
?
;
_space_group_IT_number 15
_symmetry_cell_setting monoclinic
_symmetry_space_group_name_Hall '-C 2yc'
_symmetry_space_group_name_H-M 'C 1 2/c 1'
_atom_sites_solution_hydrogens geom
_atom_sites_solution_primary direct
_atom_sites_solution_secondary difmap
_audit_creation_method SHELXL-97
_cell_angle_alpha 90.00
_cell_angle_beta 107.21(3)
_cell_angle_gamma 90.00
_cell_formula_units_Z 4
_cell_length_a 16.980(3)
_cell_length_b 14.215(3)
_cell_length_c 21.294(4)
_cell_measurement_temperature 373(2)
_cell_volume 4909.6(18)
_computing_cell_refinement 'SAINT (Bruker, 2001)'
_computing_data_collection 'SMART (Bruker, 2001)'
_computing_data_reduction 'SHELXTL (Bruker, 2001)'
_computing_molecular_graphics 'SHELXTL (Bruker, 2001)'
_computing_publication_material 'SHELXTL (Bruker, 2001)'
_computing_structure_refinement 'SHELXTL (Bruker, 2001)'
_computing_structure_solution 'SHELXTL (Bruker, 2001)'
_diffrn_ambient_temperature 100(2)
_diffrn_detector_area_resol_mean 'frames each covering 0.3\% in\w'
_diffrn_measured_fraction_theta_full 0.999
_diffrn_measured_fraction_theta_max 0.999
_diffrn_measurement_device_type 'CCD area detector'
_diffrn_measurement_method 'SMART (Bruker, 2001)'
_diffrn_radiation_monochromator graphite
_diffrn_radiation_source 'fine-focus sealed tube'
_diffrn_radiation_type MoK\a
_diffrn_radiation_wavelength 0.71073
_diffrn_reflns_av_R_equivalents 0.0288
_diffrn_reflns_av_sigmaI/netI 0.0232
_diffrn_reflns_limit_h_max 21
_diffrn_reflns_limit_h_min -22
_diffrn_reflns_limit_k_max 18
_diffrn_reflns_limit_k_min -18
_diffrn_reflns_limit_l_max 27
_diffrn_reflns_limit_l_min -27
_diffrn_reflns_number 27513
_diffrn_reflns_theta_full 27.50
_diffrn_reflns_theta_max 27.50
_diffrn_reflns_theta_min 1.90
_exptl_absorpt_coefficient_mu 0.078
_exptl_absorpt_correction_T_max 0.987945
_exptl_absorpt_correction_T_min 0.867524
_exptl_absorpt_correction_type multi-scan
_exptl_absorpt_process_details 'SADABS (Sheldrick, 1996)'
_exptl_crystal_colour Colourless
_exptl_crystal_density_diffrn 1.213
_exptl_crystal_density_method 'not measured'
_exptl_crystal_description Blocks
_exptl_crystal_F_000 1888
_exptl_crystal_size_max 0.3
_exptl_crystal_size_mid 0.3
_exptl_crystal_size_min 0.2
_refine_diff_density_max 0.506
_refine_diff_density_min -0.256
_refine_diff_density_rms 0.059
_refine_ls_extinction_method none
_refine_ls_goodness_of_fit_ref 1.067
_refine_ls_hydrogen_treatment mixed
_refine_ls_matrix_type full
_refine_ls_number_parameters 328
_refine_ls_number_reflns 5640
_refine_ls_number_restraints 0
_refine_ls_restrained_S_all 1.067
_refine_ls_R_factor_all 0.0631
_refine_ls_R_factor_gt 0.0511
_refine_ls_shift/su_max 0.001
_refine_ls_shift/su_mean 0.000
_refine_ls_structure_factor_coef Fsqd
_refine_ls_weighting_details 'calc w=1/[\s^2^(Fo^2^)+(0.0981P)^2^+1.2470P] where P=(Fo^2^+2Fc^2^)/3'
_refine_ls_weighting_scheme calc
_refine_ls_wR_factor_gt 0.1459
_refine_ls_wR_factor_ref 0.1536
_reflns_number_gt 4459
_reflns_number_total 5640
_reflns_threshold_expression >2sigma(I)
_cod_data_source_file b307589csup1.cif
_cod_data_source_block xanderm
_cod_depositor_comments
;
The following automatic conversions were performed:

'_symmetry_cell_setting' value 'Monoclinic' changed to 'monoclinic'
according to /home/saulius/struct/CIF-dictionaries/cif_core.dic
dictionary named 'cif_core.dic' version 2.4.2 from 2011-04-26.

Automatic conversion script
Id: cif_fix_values 1891 2012-01-12 08:04:46Z andrius 
;
_cod_original_cell_volume 4909.6(17)
_cod_original_sg_symbol_H-M C2/c
_cod_database_code 7111300

loop_
_symmetry_equiv_pos_as_xyz
'x, y, z'
'-x, y, -z+1/2'
'x+1/2, y+1/2, z'
'-x+1/2, y+1/2, -z+1/2'
'-x, -y, -z'
'x, -y, z-1/2'
'-x+1/2, -y+1/2, -z'
'x+1/2, -y+1/2, z-1/2'

loop_
_atom_site_label
_atom_site_type_symbol
_atom_site_fract_x
_atom_site_fract_y
_atom_site_fract_z
_atom_site_U_iso_or_equiv
_atom_site_adp_type
_atom_site_occupancy
_atom_site_symmetry_multiplicity
_atom_site_calc_flag
_atom_site_refinement_flags
O3 O 0.12357(6) 0.91841(7) 0.36322(5) 0.0223(2) Uani 1 1 d .
O1 O 0.10353(6) 1.13333(7) 0.29319(5) 0.0226(2) Uani 1 1 d .
O2 O -0.05302(6) 0.69655(7) 0.16291(5) 0.0239(2) Uani 1 1 d .
N1 N 0.06507(7) 0.99623(8) 0.20586(6) 0.0192(3) Uani 1 1 d .
N2 N 0.06315(7) 0.82499(8) 0.20769(6) 0.0204(3) Uani 1 1 d .
C1 C 0.14069(9) 0.89956(10) 0.13109(7) 0.0201(3) Uani 1 1 d .
C8 C 0.09530(9) 1.16057(10) 0.22880(7) 0.0204(3) Uani 1 1 d .
C19 C 0.02781(9) 0.66295(10) 0.17873(7) 0.0214(3) Uani 1 1 d .
C15 C 0.17036(9) 0.70433(11) 0.21305(7) 0.0226(3) Uani 1 1 d .
H15 H 0.2123 0.7488 0.2256 0.027 Uiso 1 1 calc R
C12 C 0.06728(9) 1.10964(11) 0.11727(7) 0.0230(3) Uani 1 1 d .
H12 H 0.0550 1.0629 0.0853 0.028 Uiso 1 1 calc R
C14 C 0.08830(9) 0.73437(10) 0.19869(7) 0.0200(3) Uani 1 1 d .
C7 C 0.07706(8) 1.08477(10) 0.18299(7) 0.0188(3) Uani 1 1 d .
C5 C 0.15344(11) 0.82603(11) 0.03063(8) 0.0285(3) Uani 1 1 d .
H5 H 0.1312 0.7873 -0.0055 0.034 Uiso 1 1 calc R
C3 C 0.26102(11) 0.92538(11) 0.09301(10) 0.0336(4) Uani 1 1 d .
H3 H 0.3124 0.9532 0.0996 0.040 Uiso 1 1 calc R
C6 C 0.11060(9) 0.84126(11) 0.07601(7) 0.0234(3) Uani 1 1 d .
H6 H 0.0600 0.8117 0.0697 0.028 Uiso 1 1 calc R
B1 B 0.08951(9) 0.90928(11) 0.18340(8) 0.0184(3) Uani 1 1 d .
C17 C 0.13019(10) 0.54262(11) 0.19139(8) 0.0279(3) Uani 1 1 d .
H17 H 0.1442 0.4796 0.1897 0.034 Uiso 1 1 calc R
C16 C 0.19132(10) 0.61049(11) 0.20927(8) 0.0257(3) Uani 1 1 d .
H16 H 0.2464 0.5932 0.2187 0.031 Uiso 1 1 calc R
C13 C 0.12537(11) 1.20421(12) 0.34310(8) 0.0310(4) Uani 1 1 d .
H13A H 0.1768 1.2325 0.3433 0.047 Uiso 1 1 calc R
H13B H 0.1308 1.1762 0.3852 0.047 Uiso 1 1 calc R
H13C H 0.0831 1.2515 0.3343 0.047 Uiso 1 1 calc R
C2 C 0.21681(10) 0.94184(11) 0.13798(8) 0.0265(3) Uani 1 1 d .
H2 H 0.2388 0.9820 0.1733 0.032 Uiso 1 1 calc R
C9 C 0.10360(10) 1.25216(11) 0.21085(8) 0.0265(3) Uani 1 1 d .
H9 H 0.1157 1.2996 0.2423 0.032 Uiso 1 1 calc R
C20 C -0.11818(10) 0.62868(12) 0.14691(8) 0.0282(3) Uani 1 1 d .
H20A H -0.1179 0.5957 0.1076 0.042 Uiso 1 1 calc R
H20B H -0.1701 0.6601 0.1399 0.042 Uiso 1 1 calc R
H20C H -0.1103 0.5847 0.1825 0.042 Uiso 1 1 calc R
C18 C 0.04766(10) 0.56894(11) 0.17588(8) 0.0265(3) Uani 1 1 d .
H18 H 0.0063 0.5238 0.1637 0.032 Uiso 1 1 calc R
C11 C 0.07540(10) 1.20205(11) 0.09862(8) 0.0282(3) Uani 1 1 d .
H11 H 0.0684 1.2160 0.0546 0.034 Uiso 1 1 calc R
C10 C 0.09372(11) 1.27322(11) 0.14477(8) 0.0311(4) Uani 1 1 d .
H10 H 0.0995 1.3348 0.1320 0.037 Uiso 1 1 calc R
C32 C 0.17910(12) 0.86095(14) 0.46972(9) 0.0386(4) Uani 1 1 d .
H32A H 0.1627 0.7953 0.4654 0.046 Uiso 1 1 calc R
H32B H 0.1935 0.8789 0.5157 0.046 Uiso 1 1 calc R
C30 C 0.21177(10) 0.91080(14) 0.37239(9) 0.0353(4) Uani 1 1 d .
H30A H 0.2343 0.9713 0.3654 0.042 Uiso 1 1 calc R
H30B H 0.2225 0.8658 0.3417 0.042 Uiso 1 1 calc R
C33 C 0.11223(10) 0.92264(12) 0.42831(7) 0.0281(3) Uani 1 1 d .
H33A H 0.0583 0.8991 0.4274 0.034 Uiso 1 1 calc R
H33B H 0.1181 0.9866 0.4449 0.034 Uiso 1 1 calc R
C4 C 0.22914(11) 0.86835(12) 0.03915(9) 0.0314(4) Uani 1 1 d .
H4 H 0.2582 0.8585 0.0089 0.038 Uiso 1 1 calc R
C31 C 0.24982(12) 0.8784(2) 0.44193(11) 0.0541(6) Uani 1 1 d .
H31A H 0.2864 0.9262 0.4672 0.065 Uiso 1 1 calc R
H31B H 0.2812 0.8211 0.4428 0.065 Uiso 1 1 calc R
Li1 Li 0.05887(16) 1.00874(18) 0.29782(12) 0.0235(5) Uani 1 1 d .
Li2 Li 0.05646(15) 0.82169(18) 0.30110(12) 0.0238(5) Uani 1 1 d .
C40 C 0.03085(16) 0.42460(18) 0.99585(11) 0.0585(6) Uani 1 1 d .
C41 C 0.0763(2) 0.4993(3) 0.97082(18) 0.0360(10) Uani 0.50 1 d P
O4 O 0.0584(4) 0.5785(6) 0.9994(3) 0.116(2) Uani 0.50 1 d P
C42 C 0.0500(4) 0.5164(4) 0.9949(4) 0.0674(18) Uani 0.50 1 d P

loop_
_atom_site_aniso_label
_atom_site_aniso_U_11
_atom_site_aniso_U_22
_atom_site_aniso_U_33
_atom_site_aniso_U_23
_atom_site_aniso_U_13
_atom_site_aniso_U_12
O3 0.0183(5) 0.0295(6) 0.0194(5) 0.0038(4) 0.0062(4) -0.0004(4)
O1 0.0271(6) 0.0239(5) 0.0173(5) -0.0037(4) 0.0070(4) -0.0037(4)
O2 0.0190(5) 0.0240(5) 0.0285(5) -0.0038(4) 0.0065(4) -0.0021(4)
N1 0.0207(6) 0.0195(6) 0.0187(6) -0.0008(4) 0.0080(5) -0.0020(4)
N2 0.0223(6) 0.0195(6) 0.0226(6) -0.0016(5) 0.0114(5) 0.0002(5)
C1 0.0237(7) 0.0178(6) 0.0214(7) 0.0015(5) 0.0105(6) 0.0004(5)
C8 0.0191(7) 0.0236(7) 0.0187(7) -0.0006(5) 0.0059(5) -0.0015(5)
C19 0.0211(7) 0.0235(7) 0.0208(7) -0.0023(5) 0.0082(6) 0.0003(6)
C15 0.0215(7) 0.0241(7) 0.0249(7) -0.0013(6) 0.0108(6) -0.0022(6)
C12 0.0267(8) 0.0234(7) 0.0193(7) -0.0019(5) 0.0076(6) -0.0022(6)
C14 0.0244(7) 0.0202(7) 0.0180(6) -0.0010(5) 0.0104(5) -0.0012(5)
C7 0.0165(6) 0.0205(7) 0.0198(7) -0.0016(5) 0.0060(5) -0.0016(5)
C5 0.0401(9) 0.0267(8) 0.0207(7) -0.0017(6) 0.0122(6) 0.0031(7)
C3 0.0335(9) 0.0265(8) 0.0499(11) -0.0022(7) 0.0264(8) -0.0053(7)
C6 0.0238(7) 0.0266(7) 0.0200(7) -0.0011(6) 0.0068(6) -0.0013(6)
B1 0.0161(7) 0.0226(8) 0.0165(7) -0.0027(6) 0.0045(6) -0.0013(6)
C17 0.0320(8) 0.0205(7) 0.0324(8) -0.0038(6) 0.0110(7) 0.0025(6)
C16 0.0238(8) 0.0269(8) 0.0284(8) -0.0023(6) 0.0109(6) 0.0033(6)
C13 0.0392(9) 0.0314(8) 0.0226(7) -0.0092(6) 0.0094(7) -0.0049(7)
C2 0.0279(8) 0.0230(7) 0.0321(8) -0.0067(6) 0.0142(6) -0.0052(6)
C9 0.0302(8) 0.0222(7) 0.0268(8) -0.0053(6) 0.0082(6) -0.0055(6)
C20 0.0233(8) 0.0309(8) 0.0297(8) -0.0049(6) 0.0069(6) -0.0072(6)
C18 0.0276(8) 0.0222(7) 0.0295(8) -0.0063(6) 0.0083(6) -0.0047(6)
C11 0.0356(9) 0.0281(8) 0.0219(7) 0.0035(6) 0.0099(6) -0.0023(6)
C10 0.0412(10) 0.0216(7) 0.0310(8) 0.0036(6) 0.0112(7) -0.0048(7)
C32 0.0391(10) 0.0504(11) 0.0251(8) 0.0091(8) 0.0077(7) 0.0065(8)
C30 0.0191(8) 0.0529(11) 0.0352(9) 0.0102(8) 0.0101(7) -0.0009(7)
C33 0.0262(8) 0.0395(9) 0.0192(7) -0.0003(6) 0.0074(6) -0.0022(7)
C4 0.0420(10) 0.0276(8) 0.0338(9) 0.0046(7) 0.0255(7) 0.0068(7)
C31 0.0245(9) 0.0933(18) 0.0418(11) 0.0178(11) 0.0057(8) 0.0088(10)
Li1 0.0244(13) 0.0265(13) 0.0193(12) 0.0014(10) 0.0062(10) -0.0011(10)
Li2 0.0232(12) 0.0269(13) 0.0230(12) 0.0006(10) 0.0094(10) -0.0009(10)
C40 0.0657(15) 0.0699(16) 0.0419(12) 0.0209(11) 0.0190(11) 0.0155(12)
C41 0.033(2) 0.060(3) 0.0242(17) -0.0080(16) 0.0222(15) 0.0056(17)
O4 0.094(4) 0.172(6) 0.073(3) 0.002(4) 0.010(3) -0.013(4)
C42 0.065(4) 0.042(3) 0.087(5) -0.013(3) 0.009(3) -0.022(3)

loop_
_atom_type_symbol
_atom_type_description
_atom_type_scat_dispersion_real
_atom_type_scat_dispersion_imag
_atom_type_scat_source
C C 0.0033 0.0016 'International Tables Vol C Tables 4.2.6.8 and 6.1.1.4'
H H 0.0000 0.0000 'International Tables Vol C Tables 4.2.6.8 and 6.1.1.4'
Li Li -0.0003 0.0001 'International Tables Vol C Tables 4.2.6.8 and 6.1.1.4'
B B 0.0013 0.0007 'International Tables Vol C Tables 4.2.6.8 and 6.1.1.4'
N N 0.0061 0.0033 'International Tables Vol C Tables 4.2.6.8 and 6.1.1.4'
O O 0.0106 0.0060 'International Tables Vol C Tables 4.2.6.8 and 6.1.1.4'

loop_
_geom_angle_atom_site_label_1
_geom_angle_atom_site_label_2
_geom_angle_atom_site_label_3
_geom_angle
_geom_angle_site_symmetry_1
_geom_angle_site_symmetry_3
C33 O3 C30 107.21(12) . .
C33 O3 Li1 116.25(12) . .
C30 O3 Li1 118.63(12) . .
C33 O3 Li2 116.45(11) . .
C30 O3 Li2 113.43(12) . .
Li1 O3 Li2 83.79(11) . .
C8 O1 C13 117.65(12) . .
C8 O1 Li1 112.17(11) . .
C13 O1 Li1 128.60(12) . .
C19 O2 C20 117.52(12) . .
C19 O2 Li2 111.08(11) . 2
C20 O2 Li2 126.82(12) . 2
C7 N1 B1 125.44(12) . .
C7 N1 Li1 108.60(11) . .
B1 N1 Li1 120.58(12) . .
C7 N1 Li1 99.24(11) . 2
B1 N1 Li1 116.71(12) . 2
Li1 N1 Li1 71.64(12) . 2
C14 N2 B1 125.89(12) . .
C14 N2 Li2 108.26(12) . 2
B1 N2 Li2 114.04(12) . 2
C14 N2 Li2 102.88(11) . .
B1 N2 Li2 119.30(12) . .
Li2 N2 Li2 74.87(12) 2 .
C2 C1 C6 116.10(13) . .
C2 C1 B1 124.36(13) . .
C6 C1 B1 119.46(13) . .
C9 C8 O1 123.27(13) . .
C9 C8 C7 123.01(13) . .
O1 C8 C7 113.72(12) . .
C9 C8 Li1 159.72(12) . .
O1 C8 Li1 40.24(8) . .
C7 C8 Li1 74.79(10) . .
C18 C19 O2 123.66(13) . .
C18 C19 C14 122.72(14) . .
O2 C19 C14 113.62(12) . .
C18 C19 Li2 159.43(12) . 2
O2 C19 Li2 40.88(8) . 2
C14 C19 Li2 74.45(10) . 2
C16 C15 C14 122.35(14) . .
C11 C12 C7 121.97(14) . .
N2 C14 C15 125.39(13) . .
N2 C14 C19 118.74(13) . .
C15 C14 C19 115.64(13) . .
N2 C14 Li2 47.03(8) . .
C15 C14 Li2 112.81(11) . .
C19 C14 Li2 105.73(10) . .
N2 C14 Li2 43.15(9) . 2
C15 C14 Li2 165.16(12) . 2
C19 C14 Li2 75.84(10) . 2
Li2 C14 Li2 53.09(10) . 2
N1 C7 C12 126.30(13) . .
N1 C7 C8 118.10(12) . .
C12 C7 C8 115.44(13) . .
N1 C7 Li1 50.16(9) . 2
C12 C7 Li1 113.52(11) . 2
C8 C7 Li1 102.86(10) . 2
N1 C7 Li1 43.12(8) . .
C12 C7 Li1 164.87(12) . .
C8 C7 Li1 75.48(10) . .
Li1 C7 Li1 52.00(10) 2 .
C4 C5 C6 119.98(15) . .
C4 C3 C2 120.62(16) . .
C5 C6 C1 122.54(14) . .
N2 B1 N1 116.79(13) . .
N2 B1 C1 118.03(12) . .
N1 B1 C1 125.12(12) . .
C16 C17 C18 119.84(14) . .
C17 C16 C15 120.05(14) . .
C1 C2 C3 121.62(15) . .
C8 C9 C10 119.36(14) . .
C19 C18 C17 119.36(14) . .
C10 C11 C12 120.63(14) . .
C11 C10 C9 119.59(15) . .
C33 C32 C31 103.04(15) . .
O3 C30 C31 106.28(14) . .
O3 C33 C32 104.21(13) . .
C3 C4 C5 119.12(15) . .
C30 C31 C32 106.09(15) . .
O1 Li1 O3 119.06(13) . .
O1 Li1 N1 84.08(11) . .
O3 Li1 N1 116.99(13) . .
O1 Li1 N1 118.69(13) . 2
O3 Li1 N1 108.38(12) . 2
N1 Li1 N1 107.45(12) . 2
O1 Li1 Li1 101.37(9) . 2
O3 Li1 Li1 138.67(8) . 2
N1 Li1 Li1 55.93(10) . 2
N1 Li1 Li1 52.42(10) 2 2
O1 Li1 Li2 157.33(14) . .
O3 Li1 Li2 48.74(8) . .
N1 Li1 Li2 86.70(11) . .
N1 Li1 Li2 83.84(10) 2 .
Li1 Li1 Li2 90.39(8) 2 .
O1 Li1 C7 90.39(10) . 2
O3 Li1 C7 118.59(11) . 2
N1 Li1 C7 118.76(12) . 2
N1 Li1 C7 30.61(6) 2 2
Li1 Li1 C7 65.84(11) 2 2
Li2 Li1 C7 112.17(11) . 2
O1 Li1 C7 56.79(7) . .
O3 Li1 C7 133.81(12) . .
N1 Li1 C7 28.28(6) . .
N1 Li1 C7 111.95(11) 2 .
Li1 Li1 C7 62.15(10) 2 .
Li2 Li1 C7 114.79(11) . .
C7 Li1 C7 107.59(10) 2 .
O1 Li1 C8 27.59(5) . .
O3 Li1 C8 135.53(12) . .
N1 Li1 C8 57.81(8) . .
N1 Li1 C8 115.15(11) 2 .
Li1 Li1 C8 79.10(9) 2 .
Li2 Li1 C8 142.82(11) . .
C7 Li1 C8 95.95(9) 2 .
C7 Li1 C8 29.72(5) . .
O2 Li2 N2 84.81(11) 2 2
O2 Li2 O3 116.32(13) 2 .
N2 Li2 O3 114.26(13) 2 .
O2 Li2 N2 115.14(13) 2 .
N2 Li2 N2 105.07(12) 2 .
O3 Li2 N2 116.38(13) . .
O2 Li2 Li2 104.15(9) 2 2
N2 Li2 Li2 53.35(10) 2 2
O3 Li2 Li2 136.88(8) . 2
N2 Li2 Li2 51.79(10) . 2
O2 Li2 Li1 157.98(14) 2 .
N2 Li2 Li1 89.84(11) 2 .
O3 Li2 Li1 47.47(8) . .
N2 Li2 Li1 86.87(11) . .
Li2 Li2 Li1 89.47(8) 2 .
O2 Li2 C14 86.23(10) 2 .
N2 Li2 C14 112.26(12) 2 .
O3 Li2 C14 129.46(12) . .
N2 Li2 C14 30.09(6) . .
Li2 Li2 C14 64.63(10) 2 .
Li1 Li2 C14 115.47(11) . .
O2 Li2 C14 57.07(8) 2 2
N2 Li2 C14 28.59(6) 2 2
O3 Li2 C14 129.72(12) . 2
N2 Li2 C14 108.74(11) . 2
Li2 Li2 C14 62.29(10) 2 2
Li1 Li2 C14 118.10(11) . 2
C14 Li2 C14 100.73(10) . 2
O2 Li2 C19 28.05(6) 2 2
N2 Li2 C19 58.20(8) 2 2
O3 Li2 C19 132.24(12) . 2
N2 Li2 C19 110.63(11) . 2
Li2 Li2 C19 80.37(9) 2 2
Li1 Li2 C19 146.11(12) . 2
C14 Li2 C19 89.24(9) . 2
C14 Li2 C19 29.71(5) 2 2
C42 C40 C41 32.6(4) . .
C42 C40 O4 105.8(4) . 5_567
C41 C40 O4 131.3(3) . 5_567
C42 C40 C42 74.0(5) . 5_567
C41 C40 C42 102.3(3) . 5_567
O4 C40 C42 32.0(3) 5_567 5_567
O4 C41 C40 102.8(4) . .
C41 O4 C40 111.0(5) . 5_567
C40 C42 C40 106.0(5) . 5_567
C40 C42 C42 61.0(3) . 5_567
C40 C42 C42 44.9(4) 5_567 5_567

loop_
_geom_bond_atom_site_label_1
_geom_bond_atom_site_label_2
_geom_bond_distance
_geom_bond_site_symmetry_2
O3 C33 1.4559(18) .
O3 C30 1.4560(19) .
O3 Li1 1.972(3) .
O3 Li2 2.012(3) .
O1 C8 1.3913(17) .
O1 C13 1.4315(18) .
O1 Li1 1.940(3) .
O2 C19 1.3971(18) .
O2 C20 1.4310(18) .
O2 Li2 1.945(3) 2
N1 C7 1.3862(18) .
N1 B1 1.4304(19) .
N1 Li1 2.000(3) .
N1 Li1 2.090(3) 2
N2 C14 1.3881(18) .
N2 B1 1.429(2) .
N2 Li2 1.984(3) 2
N2 Li2 2.026(3) .
C1 C2 1.393(2) .
C1 C6 1.403(2) .
C1 B1 1.609(2) .
C8 C9 1.376(2) .
C8 C7 1.4246(19) .
C8 Li1 2.782(3) .
C19 C18 1.384(2) .
C19 C14 1.417(2) .
C19 Li2 2.773(3) 2
C15 C16 1.389(2) .
C15 C14 1.402(2) .
C12 C11 1.391(2) .
C12 C7 1.405(2) .
C14 Li2 2.699(3) .
C14 Li2 2.755(3) 2
C7 Li1 2.687(3) 2
C7 Li1 2.773(3) .
C5 C4 1.382(3) .
C5 C6 1.388(2) .
C3 C4 1.378(3) .
C3 C2 1.400(2) .
C17 C16 1.385(2) .
C17 C18 1.393(2) .
C9 C10 1.399(2) .
C11 C10 1.380(2) .
C32 C33 1.498(2) .
C32 C31 1.508(3) .
C30 C31 1.502(3) .
Li1 N1 2.090(3) 2
Li1 Li1 2.395(5) 2
Li1 Li2 2.660(4) .
Li1 C7 2.687(3) 2
Li2 O2 1.945(3) 2
Li2 N2 1.984(3) 2
Li2 Li2 2.438(5) 2
Li2 C14 2.755(3) 2
Li2 C19 2.773(3) 2
C40 C42 1.347(6) .
C40 C41 1.500(5) .
C40 O4 1.550(7) 5_567
C40 C42 1.669(9) 5_567
C41 O4 1.355(8) .
O4 C40 1.550(7) 5_567
C42 C40 1.669(9) 5_567
C42 C42 1.833(15) 5_567
